data_4327930
loop_
_publ_author_name
'Andrew J. Lewis'
'Ursula J. Williams'
'James M. Kikkawa'
'Patrick J. Carroll'
'Eric J. Schelter'

_publ_section_title
;
 Uranium Pyrrolylamine Complexes Featuring a Trigonal Binding Pocket and
 Interligand Noncovalent Interactions
;
_journal_name_full 'Inorganic Chemistry'
_journal_page_first 37
_journal_page_last 39
_journal_paper_doi 10.1021/ic202411f
_journal_volume 51
_journal_year 2012
_chemical_formula_sum 'C123 H87 Cl2 F36 N17 U2'
_chemical_formula_weight 3034.06
_space_group_IT_number 2
_symmetry_cell_setting triclinic
_symmetry_Int_Tables_number 2
_symmetry_space_group_name_Hall '-P 1'
_symmetry_space_group_name_H-M 'P -1'
_atom_sites_solution_hydrogens geom
_atom_sites_solution_primary direct
_audit_creation_method SHELXL-97
_cell_angle_alpha 72.021(3)
_cell_angle_beta 75.321(3)
_cell_angle_gamma 63.759(3)
_cell_formula_units_Z 1
_cell_length_a 12.5198(8)
_cell_length_b 13.4380(10)
_cell_length_c 20.5761(14)
_cell_measurement_temperature 143(1)
_cell_volume 2925.5(4)
_computing_data_collection 'Bruker APEX2'
_computing_data_reduction 'Bruker SAINT'
_computing_structure_refinement 'SHELXL-97 (Sheldrick, 2008)'
_computing_structure_solution 'SHELXS-97 (Sheldrick, 2008)'
_diffrn_ambient_temperature 143(1)
_diffrn_measured_fraction_theta_full 0.988
_diffrn_measured_fraction_theta_max 0.988
_diffrn_measurement_device 'CCD Area Detector'
_diffrn_measurement_device_type 'Bruker APEXII'
_diffrn_measurement_method 'phi and omega scans'
_diffrn_radiation_monochromator graphite
_diffrn_radiation_source 'sealed tube'
_diffrn_radiation_type MoK\a
_diffrn_radiation_wavelength 0.71073
_diffrn_reflns_av_R_equivalents 0.0321
_diffrn_reflns_av_sigmaI/netI 0.0277
_diffrn_reflns_limit_h_max 16
_diffrn_reflns_limit_h_min -16
_diffrn_reflns_limit_k_max 17
_diffrn_reflns_limit_k_min -16
_diffrn_reflns_limit_l_max 26
_diffrn_reflns_limit_l_min -26
_diffrn_reflns_number 61667
_diffrn_reflns_theta_full 27.55
_diffrn_reflns_theta_max 27.55
_diffrn_reflns_theta_min 1.73
_exptl_absorpt_coefficient_mu 2.926
_exptl_absorpt_correction_T_max 0.7456
_exptl_absorpt_correction_T_min 0.6633
_exptl_absorpt_correction_type multi-scan
_exptl_absorpt_process_details '(SADABS; Sheldrick, 2007)'
_exptl_crystal_density_diffrn 1.722
_exptl_crystal_F_000 1486
_exptl_crystal_size_max 0.18
_exptl_crystal_size_mid 0.12
_exptl_crystal_size_min 0.10
_refine_diff_density_max 0.759
_refine_diff_density_min -0.427
_refine_diff_density_rms 0.069
_refine_ls_extinction_method none
_refine_ls_goodness_of_fit_ref 1.035
_refine_ls_hydrogen_treatment constr
_refine_ls_matrix_type full
_refine_ls_number_parameters 865
_refine_ls_number_reflns 13362
_refine_ls_number_restraints 0
_refine_ls_restrained_S_all 1.035
_refine_ls_R_factor_all 0.0250
_refine_ls_R_factor_gt 0.0207
_refine_ls_shift/su_max 0.002
_refine_ls_shift/su_mean 0.000
_refine_ls_structure_factor_coef Fsqd
_refine_ls_weighting_details 'calc w=1/[\s^2^(Fo^2^)+(0.0227P)^2^+1.5088P] where P=(Fo^2^+2Fc^2^)/3'
_refine_ls_weighting_scheme calc
_refine_ls_wR_factor_gt 0.0476
_refine_ls_wR_factor_ref 0.0491
_reflns_number_gt 12256
_reflns_number_total 13362
_reflns_threshold_expression >2sigma(I)
_cod_data_source_file ic202411f_si_002_3.cif
_cod_data_source_block UP4038(CMPD3)
_cod_original_cell_volume 2925.5(3)
_cod_original_sg_symbol_H-M 'P -1 '
_cod_database_code 4327930

loop_
_symmetry_equiv_pos_as_xyz
'x, y, z'
'-x, -y, -z'

loop_
_atom_site_label
_atom_site_type_symbol
_atom_site_fract_x
_atom_site_fract_y
_atom_site_fract_z
_atom_site_U_iso_or_equiv
_atom_site_adp_type
_atom_site_occupancy
_atom_site_symmetry_multiplicity
_atom_site_calc_flag
_atom_site_refinement_flags
_atom_site_disorder_assembly
_atom_site_disorder_group
U1 U 0.372774(7) 0.422011(6) 0.230096(4) 0.01760(3) Uani 1 1 d . . .
Cl1 Cl 0.40929(5) 0.57562(4) 0.26427(3) 0.02703(11) Uani 1 1 d . . .
N1 N 0.33198(16) 0.33646(15) 0.14878(9) 0.0210(4) Uani 1 1 d . . .
N2 N 0.23645(16) 0.33477(15) 0.28894(9) 0.0213(4) Uani 1 1 d . . .
N3 N 0.55582(16) 0.27418(15) 0.19697(9) 0.0212(4) Uani 1 1 d . . .
N4 N 0.38769(16) 0.51698(15) 0.11192(9) 0.0213(4) Uani 1 1 d . . .
N5 N 0.15637(16) 0.58995(16) 0.21992(9) 0.0251(4) Uani 1 1 d . . .
N6 N 0.44574(16) 0.30390(15) 0.34861(9) 0.0229(4) Uani 1 1 d . . .
C1 C 0.2785(2) 0.25222(19) 0.18784(11) 0.0253(5) Uani 1 1 d . . .
H1a H 0.3424 0.1774 0.1988 0.034 Uiso 1 1 calc R . .
H1b H 0.2300 0.2486 0.1593 0.034 Uiso 1 1 calc R . .
C2 C 0.20249(19) 0.28323(18) 0.25285(11) 0.0230(4) Uani 1 1 d . . .
C3 C 0.1119(2) 0.2508(2) 0.29151(12) 0.0302(5) Uani 1 1 d . . .
H3 H 0.0731 0.2166 0.2782 0.040 Uiso 1 1 calc R . .
C4 C 0.0890(2) 0.2795(2) 0.35530(12) 0.0300(5) Uani 1 1 d . . .
H4 H 0.0331 0.2661 0.3926 0.040 Uiso 1 1 calc R . .
C5 C 0.16415(19) 0.33099(18) 0.35254(11) 0.0228(4) Uani 1 1 d . . .
C6 C 0.16993(19) 0.37324(19) 0.40915(11) 0.0231(4) Uani 1 1 d . . .
C7 C 0.1705(2) 0.3033(2) 0.47591(11) 0.0277(5) Uani 1 1 d . . .
H7 H 0.1683 0.2325 0.4829 0.037 Uiso 1 1 calc R . .
C8 C 0.1744(2) 0.3387(2) 0.53162(12) 0.0314(5) Uani 1 1 d . . .
C9 C 0.1779(2) 0.4434(2) 0.52277(12) 0.0339(5) Uani 1 1 d . . .
H9 H 0.1806 0.4668 0.5602 0.045 Uiso 1 1 calc R . .
C10 C 0.1772(2) 0.5131(2) 0.45692(12) 0.0292(5) Uani 1 1 d . . .
C11 C 0.17392(19) 0.47853(19) 0.40064(11) 0.0255(5) Uani 1 1 d . . .
H11 H 0.1744 0.5262 0.3569 0.034 Uiso 1 1 calc R . .
C12 C 0.1774(3) 0.2603(3) 0.60157(13) 0.0452(7) Uani 1 1 d . . .
C13 C 0.1874(2) 0.6234(2) 0.44793(13) 0.0387(6) Uani 1 1 d . . .
C14 C 0.44951(19) 0.27927(19) 0.10788(11) 0.0230(4) Uani 1 1 d . . .
H14a H 0.4433 0.2252 0.0884 0.031 Uiso 1 1 calc R . .
H14b H 0.4691 0.3357 0.0702 0.031 Uiso 1 1 calc R . .
C15 C 0.54634(19) 0.21895(18) 0.15256(10) 0.0226(4) Uani 1 1 d . . .
C16 C 0.6383(2) 0.11454(19) 0.15493(12) 0.0300(5) Uani 1 1 d . . .
H16 H 0.6510 0.0621 0.1301 0.040 Uiso 1 1 calc R . .
C17 C 0.7105(2) 0.10089(19) 0.20210(12) 0.0303(5) Uani 1 1 d . . .
H17 H 0.7797 0.0375 0.2143 0.040 Uiso 1 1 calc R . .
C18 C 0.65989(19) 0.19857(18) 0.22688(11) 0.0232(4) Uani 1 1 d . . .
C19 C 0.70658(18) 0.22500(18) 0.27488(11) 0.0227(4) Uani 1 1 d . . .
C20 C 0.69409(18) 0.33491(18) 0.27106(11) 0.0225(4) Uani 1 1 d . . .
H20 H 0.6541 0.3948 0.2369 0.030 Uiso 1 1 calc R . .
C21 C 0.74037(19) 0.35616(19) 0.31737(12) 0.0258(5) Uani 1 1 d . . .
C22 C 0.8009(2) 0.2689(2) 0.36836(12) 0.0292(5) Uani 1 1 d . . .
H22 H 0.8308 0.2836 0.3998 0.039 Uiso 1 1 calc R . .
C23 C 0.8161(2) 0.1595(2) 0.37162(12) 0.0311(5) Uani 1 1 d . . .
C24 C 0.7693(2) 0.13694(19) 0.32602(12) 0.0281(5) Uani 1 1 d . . .
H24 H 0.7797 0.0626 0.3295 0.037 Uiso 1 1 calc R . .
C25 C 0.7225(2) 0.4747(2) 0.31560(13) 0.0320(5) Uani 1 1 d . . .
C26 C 0.8835(3) 0.0633(2) 0.42619(15) 0.0461(7) Uani 1 1 d . . .
C27 C 0.2495(2) 0.43516(19) 0.10356(11) 0.0250(5) Uani 1 1 d . . .
H27a H 0.1685 0.4604 0.1282 0.033 Uiso 1 1 calc R . .
H27b H 0.2480 0.4132 0.0632 0.033 Uiso 1 1 calc R . .
C28 C 0.29297(19) 0.52998(19) 0.08202(10) 0.0228(4) Uani 1 1 d . . .
C29 C 0.2563(2) 0.63187(19) 0.03547(11) 0.0274(5) Uani 1 1 d . . .
H29 H 0.1937 0.6601 0.0096 0.036 Uiso 1 1 calc R . .
C30 C 0.3310(2) 0.6863(2) 0.03391(11) 0.0274(5) Uani 1 1 d . . .
H30 H 0.3270 0.7573 0.0070 0.037 Uiso 1 1 calc R . .
C31 C 0.41145(19) 0.61391(18) 0.08010(10) 0.0229(4) Uani 1 1 d . . .
C32 C 0.5209(2) 0.62167(19) 0.08739(10) 0.0241(4) Uani 1 1 d . . .
C33 C 0.6281(2) 0.52462(19) 0.09565(11) 0.0253(5) Uani 1 1 d . . .
H33 H 0.6284 0.4534 0.1004 0.034 Uiso 1 1 calc R . .
C34 C 0.7338(2) 0.5336(2) 0.09675(11) 0.0296(5) Uani 1 1 d . . .
C35 C 0.7358(2) 0.6384(2) 0.09025(12) 0.0335(5) Uani 1 1 d . . .
H35 H 0.8070 0.6441 0.0907 0.045 Uiso 1 1 calc R . .
C36 C 0.6297(2) 0.7345(2) 0.08312(13) 0.0338(5) Uani 1 1 d . . .
C37 C 0.5234(2) 0.7272(2) 0.08134(12) 0.0292(5) Uani 1 1 d . . .
H37 H 0.4533 0.7929 0.0761 0.039 Uiso 1 1 calc R . .
C38 C 0.8502(2) 0.4308(2) 0.10198(14) 0.0383(6) Uani 1 1 d . . .
C39 C 0.6315(3) 0.8476(3) 0.07788(18) 0.0505(8) Uani 1 1 d . . .
C40 C 0.1533(2) 0.6952(2) 0.18923(12) 0.0305(5) Uani 1 1 d . . .
H40 H 0.2233 0.7072 0.1826 0.041 Uiso 1 1 calc R . .
C41 C 0.0512(2) 0.7859(2) 0.16709(14) 0.0381(6) Uani 1 1 d . . .
H41 H 0.0528 0.8573 0.1459 0.051 Uiso 1 1 calc R . .
C42 C -0.0530(2) 0.7694(2) 0.17686(14) 0.0411(6) Uani 1 1 d . . .
H42 H -0.1228 0.8292 0.1620 0.055 Uiso 1 1 calc R . .
C43 C -0.0526(2) 0.6630(2) 0.20906(13) 0.0368(6) Uani 1 1 d . . .
H43 H -0.1223 0.6500 0.2166 0.049 Uiso 1 1 calc R . .
C44 C 0.0527(2) 0.5755(2) 0.23006(12) 0.0286(5) Uani 1 1 d . . .
H44 H 0.0522 0.5040 0.2520 0.038 Uiso 1 1 calc R . .
C45 C 0.4663(2) 0.3429(2) 0.39550(11) 0.0279(5) Uani 1 1 d . . .
H45 H 0.4546 0.4191 0.3855 0.037 Uiso 1 1 calc R . .
C46 C 0.5040(2) 0.2739(2) 0.45753(13) 0.0411(6) Uani 1 1 d . . .
H46 H 0.5167 0.3035 0.4889 0.055 Uiso 1 1 calc R . .
C47 C 0.5227(3) 0.1610(3) 0.47242(14) 0.0514(8) Uani 1 1 d . . .
H47 H 0.5483 0.1130 0.5140 0.068 Uiso 1 1 calc R . .
C48 C 0.5029(3) 0.1197(2) 0.42482(14) 0.0438(7) Uani 1 1 d . . .
H48 H 0.5161 0.0432 0.4335 0.058 Uiso 1 1 calc R . .
C49 C 0.4630(2) 0.19386(19) 0.36402(12) 0.0290(5) Uani 1 1 d . . .
H49 H 0.4477 0.1663 0.3326 0.039 Uiso 1 1 calc R . .
F1 F 0.2538(3) 0.15498(18) 0.60072(10) 0.0984(9) Uani 1 1 d . . .
F2 F 0.0741(2) 0.2540(3) 0.62883(11) 0.1162(11) Uani 1 1 d . . .
F3 F 0.2099(2) 0.28901(19) 0.64650(9) 0.0846(7) Uani 1 1 d . . .
F4 F 0.29518(18) 0.60755(17) 0.45896(12) 0.0705(6) Uani 1 1 d . . .
F5 F 0.10740(18) 0.68494(15) 0.49201(9) 0.0636(5) Uani 1 1 d . . .
F6 F 0.17288(18) 0.69013(14) 0.38519(8) 0.0565(5) Uani 1 1 d . . .
F7 F 0.82147(15) 0.47931(14) 0.32595(10) 0.0528(4) Uani 1 1 d . . .
F8 F 0.69143(15) 0.54846(12) 0.25639(8) 0.0426(4) Uani 1 1 d . . .
F9 F 0.63632(16) 0.51705(13) 0.36556(8) 0.0514(4) Uani 1 1 d . . .
F10 F 0.9019(6) 0.1000(5) 0.4739(3) 0.082(2) Uani 0.70 1 d P . .
F11 F 0.9810(5) -0.0076(5) 0.40347(19) 0.1017(18) Uani 0.70 1 d P . .
F12 F 0.8179(5) 0.0032(5) 0.4640(3) 0.0890(13) Uani 0.70 1 d P . .
F10' F 0.8452(17) 0.0730(13) 0.4836(5) 0.122(7) Uani 0.30 1 d P . .
F11' F 0.9995(8) 0.0553(10) 0.4146(7) 0.091(4) Uani 0.30 1 d P . .
F12' F 0.8994(17) -0.0366(7) 0.4213(8) 0.096(4) Uani 0.30 1 d P . .
F13 F 0.90952(16) 0.42565(16) 0.14934(10) 0.0660(5) Uani 1 1 d . . .
F14 F 0.92425(14) 0.43121(15) 0.04200(9) 0.0582(5) Uani 1 1 d . . .
F15 F 0.83610(13) 0.33306(13) 0.11857(8) 0.0437(4) Uani 1 1 d . . .
F16 F 0.6837(10) 0.8870(5) 0.0191(3) 0.1125(18) Uani 0.70 1 d P . .
F17 F 0.6859(7) 0.8441(4) 0.1263(4) 0.092(2) Uani 0.70 1 d P . .
F18 F 0.5247(4) 0.9293(3) 0.0869(6) 0.0881(17) Uani 0.70 1 d P . .
F16' F 0.7419(7) 0.8433(8) 0.0623(13) 0.094(4) Uani 0.30 1 d P . .
F17' F 0.588(3) 0.8793(19) 0.1317(8) 0.171(9) Uani 0.30 1 d P . .
F18' F 0.574(2) 0.9248(11) 0.0307(12) 0.122(6) Uani 0.30 1 d P . .
N7 N 0.1281(3) 1.1059(3) 0.14902(18) 0.0748(9) Uani 1 1 d . . .
C50 C 0.2410(4) 1.0248(4) 0.1500(2) 0.0710(10) Uani 1 1 d . . .
H50 H 0.3021 1.0400 0.1178 0.094 Uiso 1 1 calc R . .
C51 C 0.2699(4) 0.9232(3) 0.1952(2) 0.0673(10) Uani 1 1 d . . .
H51 H 0.3487 0.8694 0.1932 0.090 Uiso 1 1 calc R . .
C52 C 0.1834(4) 0.9004(3) 0.2431(2) 0.0725(11) Uani 1 1 d . . .
H52 H 0.2015 0.8314 0.2756 0.096 Uiso 1 1 calc R . .
C53 C 0.0673(4) 0.9814(3) 0.24334(19) 0.0697(10) Uani 1 1 d . . .
H53 H 0.0056 0.9678 0.2759 0.093 Uiso 1 1 calc R . .
C54 C 0.0440(3) 1.0816(3) 0.19537(19) 0.0605(9) Uani 1 1 d . . .
H54 H -0.0348 1.1352 0.1954 0.081 Uiso 1 1 calc R . .
N8 N 0.4189(3) 1.0048(2) 0.31862(16) 0.0604(7) Uani 1 1 d . . .
C55 C 0.5100(3) 0.9222(3) 0.2925(2) 0.0614(9) Uani 1 1 d . . .
H55 H 0.5726 0.9390 0.2630 0.082 Uiso 1 1 calc R . .
C56 C 0.5165(3) 0.8134(3) 0.30667(19) 0.0562(8) Uani 1 1 d . . .
H56 H 0.5827 0.7578 0.2877 0.075 Uiso 1 1 calc R . .
C57 C 0.4248(3) 0.7874(2) 0.34882(17) 0.0518(8) Uani 1 1 d . . .
H57 H 0.4272 0.7141 0.3589 0.069 Uiso 1 1 calc R . .
C58 C 0.3291(3) 0.8712(3) 0.37616(16) 0.0490(7) Uani 1 1 d . . .
H58 H 0.2653 0.8560 0.4053 0.065 Uiso 1 1 calc R . .
C59 C 0.3296(3) 0.9780(3) 0.35945(16) 0.0535(8) Uani 1 1 d . . .
H59 H 0.2640 1.0349 0.3776 0.071 Uiso 1 1 calc R . .
C60 C -0.0407(3) 0.9337(3) -0.01515(18) 0.0610(9) Uani 1 1 d . . .
H60 H -0.0672 0.8871 -0.0264 0.081 Uiso 1 1 calc R A 1
C61 C -0.0748(3) 1.0730(3) 0.04020(17) 0.0555(8) Uani 1 1 d . . .
H61 H -0.1247 1.1242 0.0677 0.074 Uiso 1 1 calc R B 1
N62 N -0.1170(3) 1.0067(3) 0.02564(17) 0.0628(8) Uani 0.50 1 d P C 1
C62 C -0.1170(3) 1.0067(3) 0.02564(17) 0.0628(8) Uani 0.50 1 d P C 2
H62 H -0.1947 1.0108 0.0427 0.084 Uiso 0.50 1 calc PR C 2

loop_
_atom_site_aniso_label
_atom_site_aniso_U_11
_atom_site_aniso_U_22
_atom_site_aniso_U_33
_atom_site_aniso_U_23
_atom_site_aniso_U_13
_atom_site_aniso_U_12
U1 0.02054(4) 0.01873(4) 0.01586(4) -0.00333(3) -0.00397(3) -0.00940(3)
Cl1 0.0338(3) 0.0238(3) 0.0295(3) -0.0064(2) -0.0099(2) -0.0135(2)
N1 0.0247(9) 0.0247(9) 0.0175(8) -0.0048(7) -0.0038(7) -0.0125(8)
N2 0.0241(9) 0.0235(9) 0.0186(9) -0.0048(7) -0.0030(7) -0.0113(8)
N3 0.0234(9) 0.0218(9) 0.0199(9) -0.0035(7) -0.0051(7) -0.0098(7)
N4 0.0236(9) 0.0255(9) 0.0187(9) -0.0039(7) -0.0055(7) -0.0123(8)
N5 0.0242(9) 0.0265(10) 0.0219(9) -0.0039(7) -0.0036(7) -0.0084(8)
N6 0.0221(9) 0.0263(10) 0.0203(9) -0.0016(7) -0.0042(7) -0.0114(8)
C1 0.0315(12) 0.0282(12) 0.0243(11) -0.0075(9) -0.0027(9) -0.0183(10)
C2 0.0262(11) 0.0236(11) 0.0229(11) -0.0047(9) -0.0045(9) -0.0128(9)
C3 0.0320(12) 0.0382(13) 0.0311(12) -0.0110(10) -0.0029(10) -0.0220(11)
C4 0.0277(12) 0.0416(14) 0.0273(12) -0.0099(10) 0.0026(9) -0.0216(11)
C5 0.0231(11) 0.0238(11) 0.0216(10) -0.0040(8) -0.0038(8) -0.0099(9)
C6 0.0198(10) 0.0280(11) 0.0218(10) -0.0071(9) -0.0005(8) -0.0101(9)
C7 0.0298(12) 0.0313(12) 0.0244(11) -0.0050(9) -0.0018(9) -0.0160(10)
C8 0.0333(13) 0.0412(14) 0.0216(11) -0.0069(10) -0.0011(10) -0.0180(11)
C9 0.0387(14) 0.0457(15) 0.0244(12) -0.0151(11) -0.0008(10) -0.0200(12)
C10 0.0282(12) 0.0349(13) 0.0282(12) -0.0122(10) 0.0024(9) -0.0158(10)
C11 0.0236(11) 0.0314(12) 0.0215(11) -0.0066(9) 0.0004(9) -0.0125(9)
C12 0.0628(19) 0.0504(18) 0.0258(13) -0.0033(12) -0.0085(13) -0.0277(15)
C13 0.0473(16) 0.0446(15) 0.0344(14) -0.0179(12) 0.0045(12) -0.0267(13)
C14 0.0275(11) 0.0282(11) 0.0185(10) -0.0087(9) -0.0015(9) -0.0142(9)
C15 0.0268(11) 0.0267(11) 0.0185(10) -0.0067(8) 0.0000(8) -0.0149(9)
C16 0.0359(13) 0.0263(12) 0.0323(12) -0.0129(10) -0.0023(10) -0.0134(10)
C17 0.0282(12) 0.0231(12) 0.0374(13) -0.0101(10) -0.0068(10) -0.0049(10)
C18 0.0241(11) 0.0207(11) 0.0234(11) -0.0037(8) -0.0038(9) -0.0084(9)
C19 0.0183(10) 0.0236(11) 0.0237(11) -0.0050(9) -0.0029(8) -0.0064(9)
C20 0.0203(10) 0.0238(11) 0.0213(10) -0.0026(8) -0.0043(8) -0.0077(9)
C21 0.0218(11) 0.0285(12) 0.0288(12) -0.0073(9) -0.0038(9) -0.0106(9)
C22 0.0264(11) 0.0353(13) 0.0287(12) -0.0058(10) -0.0106(10) -0.0121(10)
C23 0.0277(12) 0.0318(13) 0.0288(12) 0.0001(10) -0.0109(10) -0.0082(10)
C24 0.0263(11) 0.0224(11) 0.0325(12) -0.0030(9) -0.0083(10) -0.0070(9)
C25 0.0342(13) 0.0327(13) 0.0357(13) -0.0100(10) -0.0113(11) -0.0141(11)
C26 0.0528(18) 0.0363(15) 0.0455(17) 0.0028(13) -0.0299(15) -0.0100(14)
C27 0.0275(11) 0.0310(12) 0.0217(11) -0.0044(9) -0.0090(9) -0.0141(10)
C28 0.0231(11) 0.0294(12) 0.0183(10) -0.0056(9) -0.0039(8) -0.0117(9)
C29 0.0286(12) 0.0302(12) 0.0229(11) -0.0024(9) -0.0100(9) -0.0101(10)
C30 0.0317(12) 0.0274(12) 0.0209(11) -0.0005(9) -0.0051(9) -0.0121(10)
C31 0.0271(11) 0.0250(11) 0.0171(10) -0.0037(8) -0.0016(8) -0.0122(9)
C32 0.0296(11) 0.0289(12) 0.0153(10) -0.0006(8) -0.0025(9) -0.0160(10)
C33 0.0300(12) 0.0283(12) 0.0197(10) -0.0027(9) -0.0044(9) -0.0145(10)
C34 0.0302(12) 0.0387(14) 0.0223(11) -0.0041(10) -0.0058(9) -0.0164(11)
C35 0.0343(13) 0.0459(15) 0.0293(12) -0.0028(11) -0.0070(10) -0.0262(12)
C36 0.0428(14) 0.0357(14) 0.0314(13) -0.0017(10) -0.0072(11) -0.0258(12)
C37 0.0345(13) 0.0289(12) 0.0263(12) -0.0010(9) -0.0063(10) -0.0167(10)
C38 0.0298(13) 0.0497(16) 0.0367(14) -0.0072(12) -0.0086(11) -0.0164(12)
C39 0.0525(18) 0.0433(17) 0.068(2) -0.0045(16) -0.0151(17) -0.0318(15)
C40 0.0283(12) 0.0289(12) 0.0314(12) -0.0039(10) -0.0050(10) -0.0103(10)
C41 0.0398(14) 0.0259(13) 0.0429(15) -0.0029(11) -0.0125(12) -0.0073(11)
C42 0.0325(13) 0.0359(14) 0.0473(16) -0.0084(12) -0.0166(12) -0.0017(11)
C43 0.0273(12) 0.0422(15) 0.0396(14) -0.0076(12) -0.0101(11) -0.0107(11)
C44 0.0288(12) 0.0318(13) 0.0254(11) -0.0053(9) -0.0042(9) -0.0126(10)
C45 0.0278(11) 0.0351(13) 0.0237(11) -0.0061(9) -0.0034(9) -0.0157(10)
C46 0.0500(16) 0.0588(18) 0.0243(12) -0.0002(12) -0.0110(11) -0.0333(14)
C47 0.067(2) 0.0570(19) 0.0341(15) 0.0209(13) -0.0266(14) -0.0381(16)
C48 0.0522(17) 0.0339(14) 0.0460(16) 0.0132(12) -0.0188(13) -0.0259(13)
C49 0.0299(12) 0.0285(12) 0.0298(12) 0.0005(9) -0.0077(10) -0.0154(10)
F1 0.168(3) 0.0525(13) 0.0405(11) 0.0050(9) -0.0235(13) -0.0186(15)
F2 0.0939(17) 0.185(3) 0.0561(13) 0.0548(16) -0.0212(12) -0.0915(19)
F3 0.152(2) 0.0880(15) 0.0360(10) 0.0066(10) -0.0396(12) -0.0663(15)
F4 0.0657(12) 0.0683(12) 0.1027(16) -0.0173(11) -0.0175(11) -0.0469(11)
F5 0.0876(14) 0.0588(11) 0.0591(11) -0.0411(9) 0.0283(10) -0.0439(10)
F6 0.0955(14) 0.0427(9) 0.0418(9) -0.0099(8) -0.0019(9) -0.0403(10)
F7 0.0496(9) 0.0441(9) 0.0825(12) -0.0143(9) -0.0285(9) -0.0239(8)
F8 0.0647(10) 0.0298(8) 0.0411(8) -0.0002(6) -0.0209(8) -0.0233(7)
F9 0.0628(11) 0.0405(9) 0.0487(10) -0.0232(8) 0.0029(8) -0.0154(8)
F10 0.127(6) 0.0501(19) 0.072(4) -0.001(2) -0.077(4) -0.013(3)
F11 0.081(3) 0.087(4) 0.056(2) -0.016(3) -0.031(2) 0.049(3)
F12 0.114(4) 0.065(3) 0.075(3) 0.040(2) -0.054(3) -0.039(3)
F10' 0.134(14) 0.113(14) 0.011(4) -0.002(5) -0.008(6) 0.038(9)
F11' 0.041(4) 0.080(7) 0.130(10) 0.057(6) -0.059(6) -0.031(5)
F12' 0.146(11) 0.034(4) 0.120(10) 0.025(5) -0.108(9) -0.025(6)
F13 0.0477(10) 0.0713(12) 0.0853(14) -0.0286(11) -0.0404(10) -0.0054(9)
F14 0.0369(9) 0.0630(11) 0.0598(11) -0.0103(9) 0.0113(8) -0.0185(8)
F15 0.0357(8) 0.0378(8) 0.0494(9) -0.0038(7) -0.0093(7) -0.0093(7)
F16 0.172(6) 0.083(4) 0.099(4) -0.013(3) 0.039(4) -0.099(4)
F17 0.116(4) 0.057(2) 0.139(6) -0.020(3) -0.078(5) -0.035(3)
F18 0.059(2) 0.037(2) 0.178(6) -0.021(3) -0.029(3) -0.0224(16)
F16' 0.061(5) 0.057(5) 0.181(13) -0.012(7) -0.016(8) -0.049(4)
F17' 0.35(3) 0.126(16) 0.098(11) -0.085(12) 0.091(16) -0.173(19)
F18' 0.178(15) 0.053(6) 0.166(13) 0.057(8) -0.117(12) -0.077(9)
N7 0.085(2) 0.0547(19) 0.083(2) -0.0151(16) -0.0212(19) -0.0213(18)
C50 0.070(2) 0.079(3) 0.070(2) -0.022(2) -0.003(2) -0.035(2)
C51 0.074(2) 0.060(2) 0.065(2) -0.0149(19) -0.015(2) -0.0213(19)
C52 0.100(3) 0.062(2) 0.060(2) -0.0038(18) -0.030(2) -0.032(2)
C53 0.089(3) 0.076(3) 0.055(2) -0.0231(19) -0.003(2) -0.040(2)
C54 0.064(2) 0.054(2) 0.068(2) -0.0233(18) -0.0052(18) -0.0231(18)
N8 0.080(2) 0.0310(13) 0.0747(19) -0.0072(13) -0.0234(16) -0.0222(14)
C55 0.057(2) 0.0450(19) 0.081(2) -0.0038(17) -0.0090(18) -0.0264(16)
C56 0.0504(18) 0.0344(16) 0.079(2) -0.0151(15) -0.0054(17) -0.0125(14)
C57 0.063(2) 0.0339(15) 0.063(2) -0.0090(14) -0.0112(16) -0.0237(15)
C58 0.0530(18) 0.0499(18) 0.0472(17) -0.0105(14) -0.0066(14) -0.0235(15)
C59 0.065(2) 0.0407(17) 0.0502(18) -0.0156(14) -0.0154(16) -0.0094(15)
C60 0.066(2) 0.052(2) 0.067(2) -0.0027(17) -0.0142(18) -0.0298(18)
C61 0.057(2) 0.0443(18) 0.0540(19) -0.0063(14) -0.0047(16) -0.0148(15)
N62 0.0550(18) 0.0590(19) 0.070(2) -0.0090(16) -0.0063(16) -0.0232(16)
C62 0.0550(18) 0.0590(19) 0.070(2) -0.0090(16) -0.0063(16) -0.0232(16)

loop_
_atom_type_symbol
_atom_type_description
_atom_type_scat_dispersion_real
_atom_type_scat_dispersion_imag
_atom_type_scat_source
C C 0.0033 0.0016 'International Tables Vol C Tables 4.2.6.8 and 6.1.1.4'
H H 0.0000 0.0000 'International Tables Vol C Tables 4.2.6.8 and 6.1.1.4'
N N 0.0061 0.0033 'International Tables Vol C Tables 4.2.6.8 and 6.1.1.4'
F F 0.0171 0.0103 'International Tables Vol C Tables 4.2.6.8 and 6.1.1.4'
Cl Cl 0.1484 0.1585 'International Tables Vol C Tables 4.2.6.8 and 6.1.1.4'
U U -9.6767 9.6646 'International Tables Vol C Tables 4.2.6.8 and 6.1.1.4'

loop_
_geom_angle_atom_site_label_1
_geom_angle_atom_site_label_2
_geom_angle_atom_site_label_3
_geom_angle
_geom_angle_site_symmetry_3
N2 U1 N4 126.63(6) .
N2 U1 N3 106.42(6) .
N4 U1 N3 85.37(6) .
N2 U1 N1 69.98(6) .
N4 U1 N1 65.01(6) .
N3 U1 N1 71.59(6) .
N2 U1 N6 73.68(6) .
N4 U1 N6 157.30(6) .
N3 U1 N6 78.17(6) .
N1 U1 N6 122.60(6) .
N2 U1 Cl1 127.71(4) .
N4 U1 Cl1 90.76(4) .
N3 U1 Cl1 112.40(4) .
N1 U1 Cl1 155.43(4) .
N6 U1 Cl1 81.35(4) .
N2 U1 N5 75.22(6) .
N4 U1 N5 76.97(6) .
N3 U1 N5 158.20(6) .
N1 U1 N5 89.23(6) .
N6 U1 N5 122.14(6) .
Cl1 U1 N5 80.86(4) .
C27 N1 C1 112.13(16) .
C27 N1 C14 110.92(16) .
C1 N1 C14 109.83(16) .
C27 N1 U1 105.11(12) .
C1 N1 U1 111.20(12) .
C14 N1 U1 107.47(11) .
C5 N2 C2 105.04(17) .
C5 N2 U1 135.82(13) .
C2 N2 U1 118.61(13) .
C15 N3 C18 105.18(17) .
C15 N3 U1 114.56(13) .
C18 N3 U1 135.51(13) .
C31 N4 C28 105.44(17) .
C31 N4 U1 130.31(13) .
C28 N4 U1 110.75(13) .
C40 N5 C44 117.14(19) .
C40 N5 U1 116.54(14) .
C44 N5 U1 124.91(15) .
C49 N6 C45 117.86(19) .
C49 N6 U1 115.64(14) .
C45 N6 U1 126.49(15) .
N1 C1 C2 111.43(17) .
C3 C2 N2 110.84(19) .
C3 C2 C1 129.00(19) .
N2 C2 C1 119.07(18) .
C2 C3 C4 106.47(19) .
C5 C4 C3 107.6(2) .
C4 C5 N2 109.98(18) .
C4 C5 C6 125.2(2) .
N2 C5 C6 124.79(18) .
C11 C6 C7 118.0(2) .
C11 C6 C5 124.1(2) .
C7 C6 C5 117.93(19) .
C8 C7 C6 120.8(2) .
C9 C8 C7 120.8(2) .
C9 C8 C12 120.2(2) .
C7 C8 C12 118.9(2) .
C8 C9 C10 118.7(2) .
C9 C10 C11 121.1(2) .
C9 C10 C13 117.8(2) .
C11 C10 C13 121.0(2) .
C10 C11 C6 120.6(2) .
F2 C12 F3 106.3(3) .
F2 C12 F1 105.5(3) .
F3 C12 F1 105.0(3) .
F2 C12 C8 113.1(2) .
F3 C12 C8 113.6(2) .
F1 C12 C8 112.6(2) .
F6 C13 F5 106.5(2) .
F6 C13 F4 105.8(2) .
F5 C13 F4 105.8(2) .
F6 C13 C10 113.8(2) .
F5 C13 C10 112.5(2) .
F4 C13 C10 111.9(2) .
C15 C14 N1 110.29(16) .
C16 C15 N3 110.70(18) .
C16 C15 C14 129.47(19) .
N3 C15 C14 119.69(18) .
C15 C16 C17 107.07(19) .
C18 C17 C16 107.5(2) .
C17 C18 N3 109.58(18) .
C17 C18 C19 127.0(2) .
N3 C18 C19 123.39(18) .
C20 C19 C24 117.79(19) .
C20 C19 C18 122.80(19) .
C24 C19 C18 119.4(2) .
C21 C20 C19 121.0(2) .
C22 C21 C20 120.9(2) .
C22 C21 C25 117.76(19) .
C20 C21 C25 121.3(2) .
C23 C22 C21 118.5(2) .
C22 C23 C24 121.2(2) .
C22 C23 C26 119.2(2) .
C24 C23 C26 119.7(2) .
C23 C24 C19 120.6(2) .
F8 C25 F7 106.6(2) .
F8 C25 F9 106.5(2) .
F7 C25 F9 105.48(19) .
F8 C25 C21 113.67(18) .
F7 C25 C21 112.27(19) .
F9 C25 C21 111.7(2) .
F10' C26 F11 129.0(7) .
F10' C26 F12' 109.6(10) .
F11 C26 F12' 55.3(7) .
F10' C26 F10 40.8(11) .
F11 C26 F10 109.6(4) .
F12' C26 F10 133.3(5) .
F10' C26 F12 62.7(11) .
F11 C26 F12 105.9(4) .
F12' C26 F12 54.3(8) .
F10 C26 F12 101.9(4) .
F10' C26 F11' 106.9(10) .
F11 C26 F11' 47.7(5) .
F12' C26 F11' 101.6(8) .
F10 C26 F11' 69.8(7) .
F12 C26 F11' 139.5(4) .
F10' C26 C23 115.5(6) .
F11 C26 C23 114.7(3) .
F12' C26 C23 113.7(4) .
F10 C26 C23 112.5(3) .
F12 C26 C23 111.3(3) .
F11' C26 C23 108.3(4) .
N1 C27 C28 108.75(16) .
C29 C28 N4 110.58(19) .
C29 C28 C27 131.03(19) .
N4 C28 C27 118.38(18) .
C28 C29 C30 107.18(19) .
C31 C30 C29 106.8(2) .
C30 C31 N4 109.93(18) .
C30 C31 C32 127.4(2) .
N4 C31 C32 121.71(18) .
C37 C32 C33 118.1(2) .
C37 C32 C31 120.9(2) .
C33 C32 C31 120.9(2) .
C34 C33 C32 120.7(2) .
C35 C34 C33 120.9(2) .
C35 C34 C38 118.1(2) .
C33 C34 C38 121.0(2) .
C34 C35 C36 118.7(2) .
C35 C36 C37 121.2(2) .
C35 C36 C39 118.6(2) .
C37 C36 C39 120.3(2) .
C36 C37 C32 120.5(2) .
F15 C38 F13 106.9(2) .
F15 C38 F14 106.1(2) .
F13 C38 F14 106.8(2) .
F15 C38 C34 113.2(2) .
F13 C38 C34 111.9(2) .
F14 C38 C34 111.7(2) .
F17' C39 F18' 107.7(13) .
F17' C39 F16 134.1(6) .
F18' C39 F16 56.7(10) .
F17' C39 F18 56.6(16) .
F18' C39 F18 53.9(11) .
F16 C39 F18 105.3(4) .
F17' C39 F16' 107.5(13) .
F18' C39 F16' 105.7(9) .
F16 C39 F16' 51.7(7) .
F18 C39 F16' 134.0(5) .
F17' C39 F17 50.5(16) .
F18' C39 F17 135.4(6) .
F16 C39 F17 107.1(4) .
F18 C39 F17 102.9(4) .
F16' C39 F17 60.4(8) .
F17' C39 C36 112.0(6) .
F18' C39 C36 112.2(5) .
F16 C39 C36 113.8(3) .
F18 C39 C36 114.6(3) .
F16' C39 C36 111.4(5) .
F17 C39 C36 112.2(3) .
N5 C40 C41 123.1(2) .
C42 C41 C40 119.1(2) .
C41 C42 C43 118.9(2) .
C42 C43 C44 119.2(2) .
N5 C44 C43 122.6(2) .
N6 C45 C46 122.4(2) .
C47 C46 C45 119.2(2) .
C46 C47 C48 119.1(2) .
C47 C48 C49 118.9(2) .
N6 C49 C48 122.6(2) .
F10' F10 C26 60.5(8) .
F10' F10 F11' 112.4(10) .
C26 F10 F11' 56.3(4) .
F11' F11 F12' 133.7(10) .
F11' F11 C26 71.9(6) .
F12' F11 C26 64.3(6) .
F12' F12 F10' 106.7(8) .
F12' F12 C26 61.0(5) .
F10' F12 C26 52.6(6) .
F10 F10' C26 78.7(12) .
F10 F10' F12 139.7(14) .
C26 F10' F12 64.7(8) .
F11 F11' C26 60.4(4) .
F11 F11' F10 106.5(7) .
C26 F11' F10 53.9(5) .
F11 F12' F12 120.4(9) .
F11 F12' C26 60.4(5) .
F12 F12' C26 64.8(7) .
F16' F16 F18' 121.9(10) .
F16' F16 C39 65.1(6) .
F18' F16 C39 60.4(7) .
F17' F17 C39 59.8(9) .
F17' F17 F16' 115.4(11) .
C39 F17 F16' 59.6(5) .
F18' F18 F17' 115.2(11) .
F18' F18 C39 60.9(7) .
F17' F18 C39 57.6(9) .
F16 F16' C39 63.3(5) .
F16 F16' F17 117.2(9) .
C39 F16' F17 60.0(6) .
F17 F17' F18 128.3(12) .
F17 F17' C39 69.7(12) .
F18 F17' C39 65.8(10) .
F18 F18' F16 120.7(10) .
F18 F18' C39 65.1(8) .
F16 F18' C39 62.9(7) .
C54 N7 C50 116.6(3) .
C51 C50 N7 123.5(4) .
C52 C51 C50 119.1(4) .
C51 C52 C53 118.6(4) .
C54 C53 C52 119.1(4) .
N7 C54 C53 122.9(4) .
C55 N8 C59 116.6(3) .
N8 C55 C56 123.4(3) .
C57 C56 C55 119.2(3) .
C56 C57 C58 118.8(3) .
C57 C58 C59 118.3(3) .
N8 C59 C58 123.7(3) .
N62 C60 C61 121.6(3) 2_575
N62 C61 C60 121.4(3) 2_575
C61 N62 C60 117.1(3) .

loop_
_geom_bond_atom_site_label_1
_geom_bond_atom_site_label_2
_geom_bond_distance
_geom_bond_site_symmetry_2
U1 N2 2.3663(17) .
U1 N4 2.3752(17) .
U1 N3 2.3836(18) .
U1 N1 2.5537(16) .
U1 N6 2.5996(17) .
U1 Cl1 2.6188(5) .
U1 N5 2.6583(18) .
N1 C27 1.485(3) .
N1 C1 1.487(3) .
N1 C14 1.495(3) .
N2 C5 1.391(3) .
N2 C2 1.396(3) .
N3 C15 1.397(2) .
N3 C18 1.399(3) .
N4 C31 1.390(3) .
N4 C28 1.391(2) .
N5 C40 1.346(3) .
N5 C44 1.351(3) .
N6 C49 1.340(3) .
N6 C45 1.353(3) .
C1 C2 1.489(3) .
C2 C3 1.369(3) .
C3 C4 1.406(3) .
C4 C5 1.375(3) .
C5 C6 1.474(3) .
C6 C11 1.393(3) .
C6 C7 1.404(3) .
C7 C8 1.388(3) .
C8 C9 1.381(3) .
C8 C12 1.496(3) .
C9 C10 1.389(3) .
C10 C11 1.389(3) .
C10 C13 1.496(3) .
C12 F2 1.302(4) .
C12 F3 1.311(3) .
C12 F1 1.315(4) .
C13 F6 1.328(3) .
C13 F5 1.334(3) .
C13 F4 1.337(3) .
C14 C15 1.486(3) .
C15 C16 1.362(3) .
C16 C17 1.408(3) .
C17 C18 1.378(3) .
C18 C19 1.462(3) .
C19 C20 1.394(3) .
C19 C24 1.397(3) .
C20 C21 1.386(3) .
C21 C22 1.381(3) .
C21 C25 1.498(3) .
C22 C23 1.379(3) .
C23 C24 1.388(3) .
C23 C26 1.504(3) .
C25 F8 1.331(3) .
C25 F7 1.339(3) .
C25 F9 1.342(3) .
C26 F10' 1.182(10) .
C26 F11 1.255(4) .
C26 F12' 1.300(9) .
C26 F10 1.331(5) .
C26 F12 1.344(5) .
C26 F11' 1.372(7) .
C27 C28 1.503(3) .
C28 C29 1.364(3) .
C29 C30 1.410(3) .
C30 C31 1.383(3) .
C31 C32 1.467(3) .
C32 C37 1.398(3) .
C32 C33 1.401(3) .
C33 C34 1.388(3) .
C34 C35 1.383(3) .
C34 C38 1.501(3) .
C35 C36 1.386(4) .
C36 C37 1.388(3) .
C36 C39 1.499(4) .
C38 F15 1.331(3) .
C38 F13 1.336(3) .
C38 F14 1.343(3) .
C39 F17' 1.218(10) .
C39 F18' 1.267(9) .
C39 F16 1.297(5) .
C39 F18 1.316(5) .
C39 F16' 1.316(8) .
C39 F17 1.322(5) .
C40 C41 1.380(3) .
C41 C42 1.374(4) .
C42 C43 1.377(4) .
C43 C44 1.382(3) .
C45 C46 1.378(3) .
C46 C47 1.374(4) .
C47 C48 1.382(4) .
C48 C49 1.384(3) .
F10 F10' 0.89(2) .
F10 F11' 1.547(15) .
F11 F11' 1.067(10) .
F11 F12' 1.185(13) .
F12 F12' 1.206(17) .
F12 F10' 1.32(2) .
F16 F16' 1.139(13) .
F16 F18' 1.22(2) .
F17 F17' 1.09(3) .
F17 F16' 1.327(17) .
F18 F18' 1.17(2) .
F18 F17' 1.21(3) .
N7 C54 1.315(5) .
N7 C50 1.351(5) .
C50 C51 1.344(5) .
C51 C52 1.344(5) .
C52 C53 1.378(5) .
C53 C54 1.360(5) .
N8 C55 1.327(4) .
N8 C59 1.334(4) .
C55 C56 1.369(4) .
C56 C57 1.362(5) .
C57 C58 1.370(4) .
C58 C59 1.371(4) .
C60 N62 1.361(5) .
C60 C61 1.379(5) 2_575
C61 N62 1.350(5) .
C61 C60 1.379(5) 2_575
